data_2014621
loop_
_publ_author_name
'Xu, Ying'
'Li, Hong-Xi'
'Zhang, Wen-Hua'
'Zhang, Yong'
'Lang, Jian-Ping'

_publ_section_title Di-\m-iodo-bis{[1,1'-methylenebis(3,5-dimethyl-1<i>H</i>-pyrazole-\k<i>N</i>^2^)]copper(I)}
_journal_issue 1
_journal_name_full 'Acta Crystallographica Section C'
_journal_page_first m4
_journal_page_last m6
_journal_paper_doi 10.1107/S0108270104028379
_journal_volume 61
_journal_year 2005
_chemical_formula_iupac '[Cu2 I2 (C11 H16 N4)2]'
_chemical_formula_moiety 'C22 H32 Cu2 I2 N8'
_chemical_formula_sum 'C22 H32 Cu2 I2 N8'
_chemical_formula_weight 789.44
_chemical_name_systematic
;
Di-\m-iodo-bis{[1,1'-methylenebis(3,5-dimethyl-4H-pyrazole)]copper(I)}
;
_space_group_IT_number 15
_symmetry_cell_setting monoclinic
_symmetry_space_group_name_Hall '-C 2yc'
_symmetry_space_group_name_H-M 'C 1 2/c 1'
_atom_sites_solution_hydrogens geom
_atom_sites_solution_primary direct
_atom_sites_solution_secondary difmap
_audit_creation_method SHELXL-97
_cell_angle_alpha 90.00
_cell_angle_beta 112.249(6)
_cell_angle_gamma 90.00
_cell_formula_units_Z 4
_cell_length_a 17.924(5)
_cell_length_b 11.702(3)
_cell_length_c 14.339(4)
_cell_measurement_reflns_used 5625
_cell_measurement_temperature 193(2)
_cell_measurement_theta_max 27.5
_cell_measurement_theta_min 3.1
_cell_volume 2783.6(13)
_computing_cell_refinement CrystalClear
_computing_data_collection 'CrystalClear (Rigaku/MSC, 2001)'
_computing_data_reduction 'CrystalStructure (Rigaku/MSC, 2004)'
_computing_molecular_graphics 'ORTEPII (Johnson, 1976)'
_computing_publication_material SHELXL97
_computing_structure_refinement 'SHELXL97 (Sheldrick, 1997)'
_computing_structure_solution 'SHELXS97 (Sheldrick, 1990)'
_diffrn_ambient_temperature 193(2)
_diffrn_measured_fraction_theta_full 0.998
_diffrn_measured_fraction_theta_max 0.998
_diffrn_measurement_device_type 'Rigaku Mercury CCD area-detector'
_diffrn_measurement_method \w
_diffrn_radiation_monochromator graphite
_diffrn_radiation_source 'fine-focus sealed tube'
_diffrn_radiation_type MoK\a
_diffrn_radiation_wavelength 0.71073
_diffrn_reflns_av_R_equivalents 0.041
_diffrn_reflns_av_sigmaI/netI 0.033
_diffrn_reflns_limit_h_max 23
_diffrn_reflns_limit_h_min -23
_diffrn_reflns_limit_k_max 15
_diffrn_reflns_limit_k_min -13
_diffrn_reflns_limit_l_max 15
_diffrn_reflns_limit_l_min -18
_diffrn_reflns_number 15314
_diffrn_reflns_theta_full 27.48
_diffrn_reflns_theta_max 27.48
_diffrn_reflns_theta_min 3.07
_diffrn_standards_decay_% 0
_diffrn_standards_interval_count 0
_diffrn_standards_interval_time 72
_diffrn_standards_number 0
_exptl_absorpt_coefficient_mu 3.772
_exptl_absorpt_correction_T_max 0.8952
_exptl_absorpt_correction_T_min 0.3974
_exptl_absorpt_correction_type multi-scan
_exptl_absorpt_process_details '(Jacobson, 1998)'
_exptl_crystal_colour colorless
_exptl_crystal_density_diffrn 1.884
_exptl_crystal_density_method 'not measured'
_exptl_crystal_description platelet
_exptl_crystal_F_000 1536
_exptl_crystal_size_max 0.30
_exptl_crystal_size_mid 0.12
_exptl_crystal_size_min 0.03
_refine_diff_density_max 1.05
_refine_diff_density_min -0.68
_refine_ls_extinction_method none
_refine_ls_goodness_of_fit_ref 1.11
_refine_ls_hydrogen_treatment constr
_refine_ls_matrix_type full
_refine_ls_number_parameters 155
_refine_ls_number_reflns 3187
_refine_ls_number_restraints 0
_refine_ls_restrained_S_all 1.11
_refine_ls_R_factor_all 0.0514
_refine_ls_R_factor_gt 0.0416
_refine_ls_shift/su_max 0.000
_refine_ls_shift/su_mean 0.000
_refine_ls_structure_factor_coef Fsqd
_refine_ls_weighting_details 'calc w=1/[\s^2^(Fo^2^)+(0.026P)^2^+13.432P] where P=(Fo^2^+2Fc^2^)/3'
_refine_ls_weighting_scheme calc
_refine_ls_wR_factor_gt 0.0783
_refine_ls_wR_factor_ref 0.0821
_reflns_number_gt 2742
_reflns_number_total 3187
_reflns_threshold_expression I>2\s(I)
_cod_data_source_file bm1589.cif
_cod_data_source_block I
_cod_original_sg_symbol_H-M 'C 2/c'
_cod_database_code 2014621
_cod_database_fobs_code 2014621

loop_
_symmetry_equiv_pos_as_xyz
'x, y, z'
'-x, y, -z+1/2'
'x+1/2, y+1/2, z'
'-x+1/2, y+1/2, -z+1/2'
'-x, -y, -z'
'x, -y, z-1/2'
'-x+1/2, -y+1/2, -z'
'x+1/2, -y+1/2, z-1/2'

loop_
_atom_site_aniso_label
_atom_site_aniso_U_11
_atom_site_aniso_U_22
_atom_site_aniso_U_33
_atom_site_aniso_U_12
_atom_site_aniso_U_13
_atom_site_aniso_U_23
I1 0.0257(2) 0.0397(2) 0.0370(2) -0.00380(10) 0.00440(10) 0.01310(10)
Cu1 0.0226(3) 0.0359(3) 0.0355(3) -0.0025(2) 0.0063(2) 0.0027(2)
N1 0.0235(18) 0.0320(19) 0.0307(19) -0.0036(15) 0.0073(15) -0.0018(16)
N2 0.0219(17) 0.040(2) 0.0249(18) -0.0080(15) 0.0062(14) -0.0031(16)
N3 0.0239(18) 0.0328(19) 0.032(2) 0.0009(15) 0.0087(15) 0.0020(16)
N4 0.0269(18) 0.0308(19) 0.032(2) -0.0014(15) 0.0092(15) 0.0006(16)
C1 0.056(3) 0.037(3) 0.048(3) 0.007(2) 0.020(3) 0.002(2)
C2 0.039(3) 0.034(2) 0.025(2) -0.001(2) 0.0097(19) -0.0003(18)
C3 0.051(3) 0.036(3) 0.036(3) -0.018(2) 0.019(2) -0.007(2)
C4 0.030(2) 0.048(3) 0.023(2) -0.013(2) 0.0102(18) -0.002(2)
C5 0.037(3) 0.069(4) 0.044(3) -0.020(3) 0.018(2) -0.010(3)
C6 0.020(2) 0.041(2) 0.030(2) 0.0015(18) 0.0076(17) 0.0041(19)
C7 0.037(3) 0.055(3) 0.067(4) 0.014(2) 0.025(3) 0.012(3)
C8 0.036(3) 0.032(2) 0.050(3) 0.006(2) 0.020(2) 0.005(2)
C9 0.060(3) 0.035(3) 0.047(3) 0.007(2) 0.030(3) -0.001(2)
C10 0.050(3) 0.027(2) 0.036(3) -0.003(2) 0.019(2) -0.0029(19)
C11 0.057(3) 0.048(3) 0.036(3) -0.003(3) 0.007(2) -0.013(2)

loop_
_atom_site_label
_atom_site_fract_x
_atom_site_fract_y
_atom_site_fract_z
_atom_site_U_iso_or_equiv
_atom_site_thermal_displace_type
_atom_site_calc_flag
_atom_site_refinement_flags
_atom_site_occupancy
_atom_site_type_symbol
I1 0.19514(2) 0.36842(3) 0.36810(2) 0.03630(10) Uani . . 1.000 I
Cu1 0.32371(3) 0.28540(5) 0.50282(4) 0.0327(2) Uani . . 1.000 Cu
N1 0.4086(2) 0.4025(3) 0.5930(3) 0.0296(11) Uani . . 1.000 N
N2 0.4874(2) 0.3684(3) 0.6207(3) 0.0297(11) Uani . . 1.000 N
N3 0.4869(2) 0.2020(3) 0.5232(3) 0.0301(11) Uani . . 1.000 N
N4 0.4098(2) 0.2118(3) 0.4544(3) 0.0305(11) Uani . . 1.000 N
C1 0.3369(3) 0.5845(4) 0.5754(4) 0.0469(17) Uani . . 1.000 C
C2 0.4122(3) 0.5167(4) 0.5969(3) 0.0334(14) Uani . . 1.000 C
C3 0.4917(3) 0.5548(4) 0.6251(4) 0.0403(17) Uani . . 1.000 C
C4 0.5383(3) 0.4588(4) 0.6400(3) 0.0336(14) Uani . . 1.000 C
C5 0.6272(3) 0.4446(5) 0.6732(4) 0.0492(19) Uani . . 1.000 C
C6 0.5047(2) 0.2477(4) 0.6232(3) 0.0309(12) Uani . . 1.000 C
C7 0.6225(3) 0.1219(5) 0.5443(5) 0.0514(19) Uani . . 1.000 C
C8 0.5355(3) 0.1465(4) 0.4849(4) 0.0382(16) Uani . . 1.000 C
C9 0.4880(3) 0.1213(4) 0.3876(4) 0.0445(17) Uani . . 1.000 C
C10 0.4108(3) 0.1627(4) 0.3709(4) 0.0369(16) Uani . . 1.000 C
C11 0.3364(3) 0.1598(5) 0.2778(4) 0.0501(17) Uani . . 1.000 C
H1A 0.29840 0.53960 0.59390 0.0560 Uiso calc R 1.000 H
H1B 0.34970 0.65530 0.61490 0.0560 Uiso calc R 1.000 H
H1C 0.31310 0.60320 0.50350 0.0560 Uiso calc R 1.000 H
H3 0.50970 0.63180 0.63250 0.0480 Uiso calc R 1.000 H
H5A 0.63890 0.37380 0.64500 0.0590 Uiso calc R 1.000 H
H5B 0.64960 0.50970 0.64960 0.0590 Uiso calc R 1.000 H
H5C 0.65140 0.44110 0.74700 0.0590 Uiso calc R 1.000 H
H6A 0.56230 0.23470 0.66490 0.0370 Uiso calc R 1.000 H
H6B 0.47220 0.20650 0.65500 0.0370 Uiso calc R 1.000 H
H7A 0.63130 0.11380 0.61570 0.0620 Uiso calc R 1.000 H
H7B 0.63780 0.05080 0.52000 0.0620 Uiso calc R 1.000 H
H7C 0.65550 0.18490 0.53610 0.0620 Uiso calc R 1.000 H
H9 0.50430 0.08290 0.34010 0.0530 Uiso calc R 1.000 H
H11A 0.30330 0.22700 0.27600 0.0610 Uiso calc R 1.000 H
H11B 0.35110 0.16000 0.21860 0.0610 Uiso calc R 1.000 H
H11C 0.30580 0.09030 0.27760 0.0610 Uiso calc R 1.000 H

loop_
_atom_type_symbol
_atom_type_description
_atom_type_scat_dispersion_real
_atom_type_scat_dispersion_imag
_atom_type_scat_source
C C 0.0033 0.0016 'International Tables Vol C Tables 4.2.6.8 and 6.1.1.4'
H H 0.0000 0.0000 'International Tables Vol C Tables 4.2.6.8 and 6.1.1.4'
Cu Cu 0.3201 1.2651 'International Tables Vol C Tables 4.2.6.8 and 6.1.1.4'
I I -0.4742 1.8119 'International Tables Vol C Tables 4.2.6.8 and 6.1.1.4'
N N 0.0061 0.0033 'International Tables Vol C Tables 4.2.6.8 and 6.1.1.4'

loop_
_geom_angle_atom_site_label_1
_geom_angle_atom_site_label_2
_geom_angle_atom_site_label_3
_geom_angle_site_symmetry_1
_geom_angle_site_symmetry_3
_geom_angle
_geom_angle_publ_flag
Cu1 I1 Cu1 . 7_556 62.69(2) yes
I1 Cu1 N1 . . 116.88(10) yes
I1 Cu1 N4 . . 117.89(11) yes
I1 Cu1 I1 . 7_556 117.31(2) yes
N1 Cu1 N4 . . 91.12(15) yes
I1 Cu1 N1 7_556 . 105.32(11) yes
I1 Cu1 N4 7_556 . 104.60(10) yes
Cu1 N1 N2 . . 114.6(3) yes
Cu1 N1 C2 . . 133.8(3) yes
N2 N1 C2 . . 104.5(4) yes
N1 N2 C4 . . 111.8(4) yes
N1 N2 C6 . . 118.6(3) yes
C4 N2 C6 . . 129.6(4) yes
N4 N3 C6 . . 117.9(4) yes
N4 N3 C8 . . 112.1(4) yes
C6 N3 C8 . . 130.0(4) yes
Cu1 N4 N3 . . 117.7(3) yes
Cu1 N4 C10 . . 137.2(4) yes
N3 N4 C10 . . 105.0(4) yes
N1 C2 C1 . . 119.8(5) yes
N1 C2 C3 . . 111.0(4) yes
C1 C2 C3 . . 129.2(4) no
C2 C3 C4 . . 106.2(4) no
N2 C4 C3 . . 106.6(5) yes
N2 C4 C5 . . 122.3(4) yes
C3 C4 C5 . . 131.1(5) no
N2 C6 N3 . . 111.8(3) yes
N3 C8 C7 . . 123.5(5) yes
N3 C8 C9 . . 105.6(5) yes
C7 C8 C9 . . 130.8(5) no
C8 C9 C10 . . 107.1(5) no
N4 C10 C9 . . 110.1(5) yes
N4 C10 C11 . . 120.2(5) yes
C9 C10 C11 . . 129.7(5) no
C2 C1 H1A . . 109.00 no
C2 C1 H1B . . 110.00 no
C2 C1 H1C . . 110.00 no
H1A C1 H1B . . 109.00 no
H1A C1 H1C . . 109.00 no
H1B C1 H1C . . 109.00 no
C2 C3 H3 . . 127.00 no
C4 C3 H3 . . 127.00 no
C4 C5 H5A . . 109.00 no
C4 C5 H5B . . 109.00 no
C4 C5 H5C . . 109.00 no
H5A C5 H5B . . 110.00 no
H5A C5 H5C . . 110.00 no
H5B C5 H5C . . 109.00 no
N2 C6 H6A . . 109.00 no
N2 C6 H6B . . 109.00 no
N3 C6 H6A . . 109.00 no
N3 C6 H6B . . 109.00 no
H6A C6 H6B . . 108.00 no
C8 C7 H7A . . 110.00 no
C8 C7 H7B . . 109.00 no
C8 C7 H7C . . 109.00 no
H7A C7 H7B . . 109.00 no
H7A C7 H7C . . 109.00 no
H7B C7 H7C . . 109.00 no
C8 C9 H9 . . 126.00 no
C10 C9 H9 . . 126.00 no
C10 C11 H11A . . 109.00 no
C10 C11 H11B . . 109.00 no
C10 C11 H11C . . 109.00 no
H11A C11 H11B . . 110.00 no
H11A C11 H11C . . 109.00 no
H11B C11 H11C . . 109.00 no

loop_
_geom_bond_atom_site_label_1
_geom_bond_atom_site_label_2
_geom_bond_site_symmetry_1
_geom_bond_site_symmetry_2
_geom_bond_distance
_geom_bond_publ_flag
I1 Cu1 . . 2.5719(10) yes
I1 Cu1 . 7_556 2.6933(10) yes
Cu1 N1 . . 2.092(4) yes
Cu1 N4 . . 2.102(4) yes
N1 N2 . . 1.374(6) yes
N1 C2 . . 1.338(6) yes
N2 C4 . . 1.355(6) yes
N2 C6 . . 1.444(6) yes
N3 N4 . . 1.365(6) yes
N3 C6 . . 1.448(6) yes
N3 C8 . . 1.358(7) yes
N4 C10 . . 1.334(7) yes
C1 C2 . . 1.494(8) no
C2 C3 . . 1.399(8) no
C3 C4 . . 1.368(7) no
C4 C5 . . 1.490(8) no
C7 C8 . . 1.495(8) no
C8 C9 . . 1.363(8) no
C9 C10 . . 1.399(8) no
C10 C11 . . 1.488(8) no
C1 H1A . . 0.9800 no
C1 H1B . . 0.9800 no
C1 H1C . . 0.9800 no
C3 H3 . . 0.9500 no
C5 H5A . . 0.9800 no
C5 H5B . . 0.9800 no
C5 H5C . . 0.9800 no
C6 H6A . . 0.9900 no
C6 H6B . . 0.9900 no
C7 H7A . . 0.9800 no
C7 H7B . . 0.9800 no
C7 H7C . . 0.9800 no
C9 H9 . . 0.9500 no
C11 H11A . . 0.9800 no
C11 H11B . . 0.9800 no
C11 H11C . . 0.9800 no

loop_
_geom_hbond_atom_site_label_D
_geom_hbond_atom_site_label_H
_geom_hbond_atom_site_label_A
_geom_hbond_site_symmetry_A
_geom_hbond_distance_DH
_geom_hbond_distance_HA
_geom_hbond_distance_DA
_geom_hbond_angle_DHA
_geom_hbond_publ_flag
C6 H6B I1 7_556 0.99 3.02 3.877(4) 145 yes

loop_
_geom_torsion_atom_site_label_1
_geom_torsion_atom_site_label_2
_geom_torsion_atom_site_label_3
_geom_torsion_atom_site_label_4
_geom_torsion_site_symmetry_1
_geom_torsion_site_symmetry_3
_geom_torsion_site_symmetry_4
_geom_torsion
_geom_torsion_publ_flag
Cu1 I1 Cu1 N1 7_556 . . -126.51(13) no
Cu1 I1 Cu1 N4 7_556 . . 126.46(12) no
Cu1 I1 Cu1 I1 7_556 . 7_556 0.02(8) no
Cu1 I1 Cu1 I1 . 7_556 7_556 -0.02(10) no
Cu1 I1 Cu1 N1 . 7_556 7_556 -131.98(11) no
Cu1 I1 Cu1 N4 . 7_556 7_556 132.73(11) no
I1 Cu1 N1 N2 . . . -145.6(3) no
I1 Cu1 N1 C2 . . . -0.5(5) no
N4 Cu1 N1 N2 . . . -23.3(3) no
N4 Cu1 N1 C2 . . . 121.8(5) no
I1 Cu1 N1 N2 7_556 . . 82.1(3) no
I1 Cu1 N1 C2 7_556 . . -132.8(4) no
I1 Cu1 N4 N3 . . . 159.1(2) no
I1 Cu1 N4 C10 . . . -25.4(5) no
N1 Cu1 N4 N3 . . . 37.6(3) no
N1 Cu1 N4 C10 . . . -146.9(5) no
I1 Cu1 N4 N3 7_556 . . -68.5(3) no
I1 Cu1 N4 C10 7_556 . . 107.0(5) no
Cu1 N1 N2 C4 . . . 154.0(3) no
Cu1 N1 N2 C6 . . . -24.6(5) no
C2 N1 N2 C4 . . . -0.8(5) no
C2 N1 N2 C6 . . . -179.4(4) no
Cu1 N1 C2 C1 . . . 35.1(7) no
Cu1 N1 C2 C3 . . . -146.6(4) no
N2 N1 C2 C1 . . . -177.4(4) no
N2 N1 C2 C3 . . . 0.9(5) no
N1 N2 C4 C3 . . . 0.3(5) no
N1 N2 C4 C5 . . . 178.9(4) no
C6 N2 C4 C3 . . . 178.7(4) no
C6 N2 C4 C5 . . . -2.7(7) no
N1 N2 C6 N3 . . . 77.7(5) no
C4 N2 C6 N3 . . . -100.7(5) no
C6 N3 N4 Cu1 . . . -2.8(5) no
C6 N3 N4 C10 . . . -179.6(4) no
C8 N3 N4 Cu1 . . . 175.9(3) no
C8 N3 N4 C10 . . . -0.9(5) no
N4 N3 C6 N2 . . . -58.9(5) no
C8 N3 C6 N2 . . . 122.6(5) no
N4 N3 C8 C7 . . . -178.8(4) no
N4 N3 C8 C9 . . . 0.9(5) no
C6 N3 C8 C7 . . . -0.3(8) no
C6 N3 C8 C9 . . . 179.4(4) no
Cu1 N4 C10 C9 . . . -175.3(3) no
Cu1 N4 C10 C11 . . . 5.6(7) no
N3 N4 C10 C9 . . . 0.6(5) no
N3 N4 C10 C11 . . . -178.6(4) no
C1 C2 C3 C4 . . . 177.3(4) no
N1 C2 C3 C4 . . . -0.7(5) no
C2 C3 C4 C5 . . . -178.2(5) no
C2 C3 C4 N2 . . . 0.2(5) no
N3 C8 C9 C10 . . . -0.5(5) no
C7 C8 C9 C10 . . . 179.2(5) no
C8 C9 C10 N4 . . . -0.1(6) no
C8 C9 C10 C11 . . . 179.0(5) no
